data_4074169
loop_
_publ_author_name
'Fern\'andez, Ignacio'
'Pregosin, Paul S.'
'Albinati, Alberto'
'Rizzato, Silvia'

_publ_section_title
;
 X-ray Diffraction, PGSE Diffusion, and Related NMR Studies on a Series of
 Cp*-Based Ru(IV)(Cp*)(\h3-CH2&#x2212;CH&#x2212;CHPh) Allyl Complexes
;
_journal_issue 19
_journal_name_full Organometallics
_journal_page_first 4520
_journal_paper_doi 10.1021/om060448u
_journal_volume 25
_journal_year 2006
_chemical_formula_sum 'C24 H33 Cl F6 N P Ru'
_chemical_formula_weight 617.00
_space_group_IT_number 14
_symmetry_cell_setting monoclinic
_symmetry_space_group_name_Hall '-P 2yn'
_symmetry_space_group_name_H-M 'P 1 21/n 1'
_atom_sites_solution_hydrogens geom
_atom_sites_solution_primary direct
_atom_sites_solution_secondary difmap
_audit_creation_method SHELXL-97
_cell_angle_alpha 90.00
_cell_angle_beta 97.8220(10)
_cell_angle_gamma 90.00
_cell_formula_units_Z 4
_cell_length_a 8.4912(4)
_cell_length_b 14.6540(6)
_cell_length_c 21.1911(9)
_cell_measurement_reflns_used 9821
_cell_measurement_temperature 110(2)
_cell_measurement_theta_max 26.0
_cell_measurement_theta_min 2.4
_cell_volume 2612.3(2)
_computing_cell_refinement 'SAINTPLUS  (Bruker AXS, 1999)'
_computing_data_collection 'SMART      (Bruker AXS, 2001)'
_computing_data_reduction 'SAINTPLUS  (Bruker AXS, 1999)'
_computing_molecular_graphics 'ORTEP for Windows v1.074 (L.J. Farrugia 1997)'
_computing_publication_material 'WinGX v1.64.05(L.J. Farrugia,J. Appl. Cryst.,1999,32, 837)'
_computing_structure_refinement 'SHELXL-97 (Sheldrick, 1997)'
_computing_structure_solution 'SHELXS-97 (Sheldrick, 1990)'
_diffrn_ambient_temperature 110(2)
_diffrn_measured_fraction_theta_full 0.998
_diffrn_measured_fraction_theta_max 0.998
_diffrn_measurement_device_type 'Bruker SMART CCD'
_diffrn_measurement_method 'phi and omega scans'
_diffrn_radiation_monochromator graphite
_diffrn_radiation_source 'fine-focus sealed tube'
_diffrn_radiation_type MoK\a
_diffrn_radiation_wavelength 0.71073
_diffrn_reflns_av_R_equivalents 0.0287
_diffrn_reflns_av_sigmaI/netI 0.0281
_diffrn_reflns_limit_h_max 10
_diffrn_reflns_limit_h_min -10
_diffrn_reflns_limit_k_max 18
_diffrn_reflns_limit_k_min -18
_diffrn_reflns_limit_l_max 26
_diffrn_reflns_limit_l_min -26
_diffrn_reflns_number 18232
_diffrn_reflns_theta_full 26.03
_diffrn_reflns_theta_max 26.03
_diffrn_reflns_theta_min 1.69
_exptl_absorpt_coefficient_mu 0.820
_exptl_absorpt_correction_T_max 1.00000
_exptl_absorpt_correction_T_min 0.80243
_exptl_absorpt_correction_type 'empirical, multi scan'
_exptl_absorpt_process_details 'Sadabs 2.01 (Bruker AXS, 1999)'
_exptl_crystal_colour prismatic
_exptl_crystal_density_diffrn 1.569
_exptl_crystal_density_method 'not measured'
_exptl_crystal_description red
_exptl_crystal_F_000 1256
_exptl_crystal_size_max 0.24
_exptl_crystal_size_mid 0.16
_exptl_crystal_size_min 0.12
_refine_diff_density_max 0.922
_refine_diff_density_min -0.616
_refine_diff_density_rms 0.080
_refine_ls_extinction_coef 'not refined'
_refine_ls_extinction_method none
_refine_ls_goodness_of_fit_ref 1.049
_refine_ls_hydrogen_treatment mixed
_refine_ls_matrix_type full
_refine_ls_number_parameters 388
_refine_ls_number_reflns 5144
_refine_ls_number_restraints 0
_refine_ls_restrained_S_all 1.049
_refine_ls_R_factor_all 0.0344
_refine_ls_R_factor_gt 0.0312
_refine_ls_shift/su_max 0.055
_refine_ls_shift/su_mean 0.001
_refine_ls_structure_factor_coef Fsqd
_refine_ls_weighting_details 'calc w=1/[\s^2^(Fo^2^)+(0.0485P)^2^+2.1138P] where P=(Fo^2^+2Fc^2^)/3'
_refine_ls_weighting_scheme calc
_refine_ls_wR_factor_gt 0.0818
_refine_ls_wR_factor_ref 0.0839
_reflns_number_gt 4692
_reflns_number_total 5144
_reflns_threshold_expression >2sigma(I)
_cod_data_source_file om060448usi20060522_073239.cif
_cod_data_source_block preg110
_cod_depositor_comments
;
The following automatic conversions were performed:

'_symmetry_cell_setting' value 'Monoclinic' changed to 'monoclinic'
according to /home/saulius/struct/CIF-dictionaries/cif_core.dic
dictionary named 'cif_core.dic' version 2.4.1 from 2010-06-29.

Automatic conversion script
Id: cif_fix_values 1715 2011-07-08 13:25:40Z adriana 
;
_cod_original_sg_symbol_H-M P21/n
_cod_database_code 4074169
_compound_number 2c

loop_
_symmetry_equiv_pos_as_xyz
'x, y, z'
'-x+1/2, y+1/2, -z+1/2'
'-x, -y, -z'
'x-1/2, -y-1/2, z-1/2'

loop_
_atom_site_label
_atom_site_type_symbol
_atom_site_fract_x
_atom_site_fract_y
_atom_site_fract_z
_atom_site_U_iso_or_equiv
_atom_site_adp_type
_atom_site_occupancy
_atom_site_symmetry_multiplicity
_atom_site_calc_flag
_atom_site_refinement_flags
_atom_site_disorder_assembly
_atom_site_disorder_group
Ru Ru 0.31492(2) 0.199911(11) 0.037843(8) 0.01844(8) Uani 1 1 d . . .
Cl Cl 0.59707(7) 0.17298(5) 0.04559(3) 0.03622(16) Uani 1 1 d . . .
C1L C 0.3229(4) 0.07342(17) 0.09207(13) 0.0298(5) Uani 1 1 d . . .
C2L C 0.2889(3) 0.05358(16) 0.02642(12) 0.0269(5) Uani 1 1 d . . .
C3L C 0.1462(3) 0.08626(15) -0.00670(12) 0.0248(5) Uani 1 1 d . . .
C111 C 0.1021(3) 0.07484(15) -0.07620(11) 0.0241(5) Uani 1 1 d . . .
C112 C -0.0506(3) 0.09735(17) -0.10431(12) 0.0280(5) Uani 1 1 d . . .
C113 C -0.0971(3) 0.08241(18) -0.16878(13) 0.0329(6) Uani 1 1 d . . .
C114 C 0.0072(4) 0.04514(17) -0.20578(13) 0.0333(6) Uani 1 1 d . . .
C115 C 0.1601(3) 0.02303(18) -0.17905(13) 0.0333(6) Uani 1 1 d . . .
C116 C 0.2073(3) 0.03777(17) -0.11464(13) 0.0294(5) Uani 1 1 d . . .
C1 C 0.2680(3) 0.35217(16) 0.04070(11) 0.0250(5) Uani 1 1 d . . .
C2 C 0.3742(3) 0.32891(16) 0.09537(11) 0.0252(5) Uani 1 1 d . . .
C3 C 0.2986(3) 0.26269(16) 0.13099(11) 0.0240(5) Uani 1 1 d . . .
C4 C 0.1405(3) 0.24775(16) 0.09820(11) 0.0241(5) Uani 1 1 d . . .
C5 C 0.1230(3) 0.30117(15) 0.04130(12) 0.0239(5) Uani 1 1 d . . .
C11 C 0.2960(4) 0.42313(17) -0.00708(13) 0.0350(6) Uani 1 1 d . . .
H11A H 0.2755 0.4825 0.0092 0.042 Uiso 1 1 calc R . .
H11B H 0.2261 0.4126 -0.0460 0.042 Uiso 1 1 calc R . .
H11C H 0.4043 0.4199 -0.0152 0.042 Uiso 1 1 calc R . .
C12 C 0.5353(3) 0.36920(19) 0.11399(14) 0.0363(6) Uani 1 1 d . . .
H12A H 0.5849 0.3797 0.0765 0.044 Uiso 1 1 calc R . .
H12B H 0.5992 0.3278 0.1418 0.044 Uiso 1 1 calc R . .
H12C H 0.5255 0.4260 0.1357 0.044 Uiso 1 1 calc R . .
C13 C 0.3659(3) 0.22778(19) 0.19523(12) 0.0330(6) Uani 1 1 d . . .
H13A H 0.4745 0.2098 0.1947 0.040 Uiso 1 1 calc R . .
H13B H 0.3052 0.1762 0.2059 0.040 Uiso 1 1 calc R . .
H13C H 0.3615 0.2750 0.2263 0.040 Uiso 1 1 calc R . .
C14 C 0.0091(3) 0.19898(18) 0.12423(14) 0.0342(6) Uani 1 1 d . . .
H14A H -0.0529 0.2421 0.1445 0.041 Uiso 1 1 calc R . .
H14B H 0.0532 0.1544 0.1548 0.041 Uiso 1 1 calc R . .
H14C H -0.0574 0.1691 0.0901 0.041 Uiso 1 1 calc R . .
C15 C -0.0260(3) 0.31358(19) -0.00447(14) 0.0343(6) Uani 1 1 d . . .
H15A H -0.0993 0.2654 0.0013 0.041 Uiso 1 1 calc R . .
H15B H -0.0010 0.3119 -0.0473 0.041 Uiso 1 1 calc R . .
H15C H -0.0732 0.3713 0.0032 0.041 Uiso 1 1 calc R . .
N1A N 0.3424(2) 0.22645(13) -0.05590(10) 0.0234(4) Uani 1 1 d . . .
C1A C 0.3689(3) 0.24687(16) -0.10509(12) 0.0252(5) Uani 1 1 d . . .
C2A C 0.4141(3) 0.27311(18) -0.16743(12) 0.0303(5) Uani 1 1 d . . .
C3A C 0.2718(4) 0.2621(2) -0.21887(13) 0.0420(7) Uani 1 1 d . . .
H3A1 H 0.2406 0.1992 -0.2218 0.050 Uiso 1 1 calc R . .
H3A2 H 0.3001 0.2820 -0.2590 0.050 Uiso 1 1 calc R . .
H3A3 H 0.1850 0.2984 -0.2082 0.050 Uiso 1 1 calc R . .
C4A C 0.4673(5) 0.3727(2) -0.16320(16) 0.0524(8) Uani 1 1 d . . .
H4A1 H 0.3798 0.4106 -0.1555 0.063 Uiso 1 1 calc R . .
H4A2 H 0.5028 0.3905 -0.2025 0.063 Uiso 1 1 calc R . .
H4A3 H 0.5529 0.3797 -0.1289 0.063 Uiso 1 1 calc R . .
C5A C 0.5492(4) 0.2105(2) -0.17985(17) 0.0533(9) Uani 1 1 d . . .
H5A1 H 0.6364 0.2174 -0.1463 0.064 Uiso 1 1 calc R . .
H5A2 H 0.5833 0.2263 -0.2198 0.064 Uiso 1 1 calc R . .
H5A3 H 0.5131 0.1484 -0.1813 0.064 Uiso 1 1 calc R . .
H1A H 0.423(4) 0.059(2) 0.1151(14) 0.033(8) Uiso 1 1 d . . .
H1B H 0.241(3) 0.0740(18) 0.1123(13) 0.023(7) Uiso 1 1 d . . .
H2 H 0.373(3) 0.0261(18) 0.0052(13) 0.024(7) Uiso 1 1 d . . .
H3 H 0.060(3) 0.0971(19) 0.0162(13) 0.031(7) Uiso 1 1 d . . .
H116 H 0.301(4) 0.0238(19) -0.0992(13) 0.027(7) Uiso 1 1 d . . .
H115 H 0.226(4) -0.003(2) -0.2053(17) 0.056(10) Uiso 1 1 d . . .
H114 H -0.030(4) 0.040(2) -0.2462(16) 0.039(8) Uiso 1 1 d . . .
H113 H -0.196(4) 0.0925(19) -0.1838(13) 0.027(7) Uiso 1 1 d . . .
H112 H -0.124(3) 0.1224(18) -0.0793(12) 0.022(6) Uiso 1 1 d . . .
P P 0.95597(8) 0.49922(5) 0.82553(3) 0.03110(16) Uani 1 1 d . . .
F1 F 0.8626(5) 0.5888(2) 0.80414(13) 0.0510(12) Uani 0.658(7) 1 d P A 1
F2 F 0.8021(4) 0.4400(3) 0.7965(2) 0.0824(16) Uani 0.658(7) 1 d P A 1
F3 F 1.0404(5) 0.4040(3) 0.8461(2) 0.0606(14) Uani 0.658(7) 1 d P A 1
F4 F 1.1003(7) 0.5515(3) 0.8531(4) 0.133(3) Uani 0.658(7) 1 d P A 1
F1B F 0.7809(7) 0.5206(8) 0.8223(4) 0.099(4) Uani 0.342(7) 1 d P A 1
F2B F 0.9338(18) 0.3992(5) 0.8347(5) 0.093(5) Uani 0.342(7) 1 d P A 1
F3B F 1.1427(8) 0.4871(10) 0.8313(5) 0.117(5) Uani 0.342(7) 1 d P A 1
F4B F 0.9885(19) 0.6078(4) 0.8182(4) 0.101(5) Uani 0.342(7) 1 d P A 1
F5 F 0.9894(4) 0.48817(16) 0.75475(11) 0.0894(9) Uani 1 1 d . A 1
F6 F 0.9211(6) 0.5077(2) 0.89525(12) 0.1474(19) Uani 1 1 d . A 1

loop_
_atom_site_aniso_label
_atom_site_aniso_U_11
_atom_site_aniso_U_22
_atom_site_aniso_U_33
_atom_site_aniso_U_23
_atom_site_aniso_U_13
_atom_site_aniso_U_12
Ru 0.02130(12) 0.01529(11) 0.01840(12) 0.00010(6) 0.00153(8) 0.00000(6)
Cl 0.0232(3) 0.0345(3) 0.0494(4) -0.0055(3) -0.0008(3) 0.0043(3)
C1L 0.0398(15) 0.0195(12) 0.0284(13) 0.0042(10) -0.0011(12) -0.0008(11)
C2L 0.0371(13) 0.0127(10) 0.0301(13) -0.0001(9) 0.0017(11) -0.0009(10)
C3L 0.0296(12) 0.0181(11) 0.0271(12) -0.0013(9) 0.0055(10) -0.0061(9)
C111 0.0302(12) 0.0164(10) 0.0251(12) 0.0003(9) 0.0020(10) -0.0066(9)
C112 0.0304(13) 0.0252(12) 0.0288(12) -0.0009(10) 0.0050(11) -0.0013(10)
C113 0.0334(15) 0.0292(13) 0.0334(14) 0.0013(11) -0.0050(11) -0.0014(11)
C114 0.0511(17) 0.0238(12) 0.0240(13) -0.0026(10) 0.0011(12) -0.0061(12)
C115 0.0421(15) 0.0267(13) 0.0320(14) -0.0061(11) 0.0077(12) -0.0002(11)
C116 0.0308(14) 0.0241(12) 0.0322(14) -0.0028(10) 0.0002(11) 0.0014(10)
C1 0.0372(13) 0.0168(11) 0.0221(11) -0.0029(9) 0.0078(10) 0.0053(10)
C2 0.0326(13) 0.0186(11) 0.0248(12) -0.0057(9) 0.0056(10) -0.0009(10)
C3 0.0313(12) 0.0201(11) 0.0209(11) -0.0033(9) 0.0043(10) 0.0014(9)
C4 0.0278(12) 0.0227(11) 0.0228(11) -0.0002(9) 0.0064(10) 0.0032(9)
C5 0.0275(12) 0.0219(12) 0.0226(12) -0.0005(9) 0.0047(10) 0.0062(9)
C11 0.0543(17) 0.0191(12) 0.0333(14) 0.0022(10) 0.0120(13) 0.0023(11)
C12 0.0383(15) 0.0311(14) 0.0390(15) -0.0083(11) 0.0034(12) -0.0101(11)
C13 0.0429(15) 0.0322(13) 0.0223(12) -0.0009(10) -0.0010(11) 0.0012(12)
C14 0.0302(14) 0.0405(15) 0.0335(15) 0.0040(11) 0.0095(12) -0.0030(11)
C15 0.0336(14) 0.0347(14) 0.0331(14) 0.0010(11) -0.0010(12) 0.0097(11)
N1A 0.0269(10) 0.0206(9) 0.0233(10) -0.0031(8) 0.0061(8) -0.0037(8)
C1A 0.0293(12) 0.0191(11) 0.0279(13) -0.0028(9) 0.0061(10) -0.0006(9)
C2A 0.0363(14) 0.0312(13) 0.0257(12) 0.0023(10) 0.0121(11) 0.0004(11)
C3A 0.0498(18) 0.0491(17) 0.0272(14) 0.0037(12) 0.0057(13) -0.0006(14)
C4A 0.072(2) 0.0440(18) 0.0435(17) 0.0072(14) 0.0173(16) -0.0210(16)
C5A 0.053(2) 0.070(2) 0.0419(18) 0.0082(15) 0.0240(16) 0.0224(16)
P 0.0359(4) 0.0310(3) 0.0261(3) -0.0009(3) 0.0032(3) 0.0088(3)
F1 0.080(3) 0.040(2) 0.0310(14) -0.0008(13) -0.0008(16) 0.0294(19)
F2 0.051(2) 0.061(2) 0.133(4) -0.021(2) 0.008(2) -0.0106(17)
F3 0.081(3) 0.048(2) 0.052(2) 0.0068(16) 0.007(2) 0.036(2)
F4 0.088(4) 0.076(3) 0.208(7) -0.020(4) -0.075(4) -0.023(3)
F1B 0.032(3) 0.153(10) 0.111(7) -0.055(6) 0.005(4) 0.008(4)
F2B 0.201(15) 0.029(3) 0.063(6) -0.002(4) 0.064(9) -0.016(7)
F3B 0.037(4) 0.195(13) 0.121(7) -0.087(8) 0.017(4) 0.015(5)
F4B 0.227(14) 0.027(3) 0.058(5) -0.012(3) 0.052(7) -0.030(6)
F5 0.171(3) 0.0541(13) 0.0541(13) 0.0046(10) 0.0552(16) 0.0164(15)
F6 0.322(5) 0.0852(19) 0.0500(14) 0.0239(13) 0.081(2) 0.116(3)

loop_
_atom_type_symbol
_atom_type_description
_atom_type_scat_dispersion_real
_atom_type_scat_dispersion_imag
_atom_type_scat_source
C C 0.0033 0.0016 'International Tables Vol C Tables 4.2.6.8 and 6.1.1.4'
H H 0.0000 0.0000 'International Tables Vol C Tables 4.2.6.8 and 6.1.1.4'
N N 0.0061 0.0033 'International Tables Vol C Tables 4.2.6.8 and 6.1.1.4'
F F 0.0171 0.0103 'International Tables Vol C Tables 4.2.6.8 and 6.1.1.4'
P P 0.1023 0.0942 'International Tables Vol C Tables 4.2.6.8 and 6.1.1.4'
Cl Cl 0.1484 0.1585 'International Tables Vol C Tables 4.2.6.8 and 6.1.1.4'
Ru Ru -1.2594 0.8363 'International Tables Vol C Tables 4.2.6.8 and 6.1.1.4'

loop_
_geom_angle_atom_site_label_1
_geom_angle_atom_site_label_2
_geom_angle_atom_site_label_3
_geom_angle
N1A Ru C2L 95.85(9)
N1A Ru C1L 131.88(9)
C2L Ru C1L 37.95(9)
N1A Ru C4 132.18(8)
C2L Ru C4 108.30(9)
C1L Ru C4 86.52(10)
N1A Ru C3 144.34(8)
C2L Ru C3 119.77(9)
C1L Ru C3 83.32(9)
C4 Ru C3 38.27(9)
N1A Ru C5 94.90(8)
C2L Ru C5 127.11(9)
C1L Ru C5 121.58(10)
C4 Ru C5 37.78(9)
C3 Ru C5 63.45(9)
N1A Ru C2 108.28(8)
C2L Ru C2 153.76(9)
C1L Ru C2 115.92(10)
C4 Ru C2 62.59(9)
C3 Ru C2 37.39(9)
C5 Ru C2 62.21(9)
N1A Ru C1 83.33(8)
C2L Ru C1 163.94(10)
C1L Ru C1 144.70(9)
C4 Ru C1 62.38(9)
C3 Ru C1 62.09(8)
C5 Ru C1 37.50(9)
C2 Ru C1 36.20(9)
N1A Ru C3L 83.56(8)
C2L Ru C3L 36.23(9)
C1L Ru C3L 64.87(9)
C4 Ru C3L 92.18(9)
C3 Ru C3L 123.80(9)
C5 Ru C3L 94.50(9)
C2 Ru C3L 154.05(9)
C1 Ru C3L 128.15(9)
N1A Ru Cl 81.69(6)
C2L Ru Cl 86.04(7)
C1L Ru Cl 82.28(8)
C4 Ru Cl 138.94(7)
C3 Ru Cl 101.00(7)
C5 Ru Cl 146.81(7)
C2 Ru Cl 87.37(7)
C1 Ru Cl 109.61(7)
C3L Ru Cl 117.67(6)
C2L C1L Ru 70.59(14)
C2L C1L H1A 120.9(18)
Ru C1L H1A 115.1(18)
C2L C1L H1B 114.8(18)
Ru C1L H1B 106.5(18)
H1A C1L H1B 118(3)
C3L C2L C1L 118.1(2)
C3L C2L Ru 77.61(14)
C1L C2L Ru 71.46(14)
C3L C2L H2 123.1(16)
C1L C2L H2 118.1(16)
Ru C2L H2 112.8(15)
C2L C3L C111 123.0(2)
C2L C3L Ru 66.16(13)
C111 C3L Ru 123.14(15)
C2L C3L H3 118.5(17)
C111 C3L H3 115.0(17)
Ru C3L H3 98.5(17)
C112 C111 C116 118.3(2)
C112 C111 C3L 119.6(2)
C116 C111 C3L 121.9(2)
C113 C112 C111 120.6(2)
C113 C112 H112 119.5(16)
C111 C112 H112 119.9(16)
C114 C113 C112 120.4(3)
C114 C113 H113 121.6(19)
C112 C113 H113 117.8(19)
C113 C114 C115 120.1(3)
C113 C114 H114 115(2)
C115 C114 H114 125(2)
C114 C115 C116 119.8(3)
C114 C115 H115 117(2)
C116 C115 H115 123(2)
C115 C116 C111 120.8(3)
C115 C116 H116 118.3(19)
C111 C116 H116 120.9(19)
C2 C1 C5 108.6(2)
C2 C1 C11 125.6(2)
C5 C1 C11 125.6(2)
C2 C1 Ru 71.89(13)
C5 C1 Ru 69.12(12)
C11 C1 Ru 128.47(16)
C1 C2 C3 108.3(2)
C1 C2 C12 125.6(2)
C3 C2 C12 126.0(2)
C1 C2 Ru 71.91(13)
C3 C2 Ru 68.68(13)
C12 C2 Ru 126.86(17)
C2 C3 C4 107.7(2)
C2 C3 C13 124.6(2)
C4 C3 C13 127.1(2)
C2 C3 Ru 73.93(13)
C4 C3 Ru 70.87(13)
C13 C3 Ru 127.72(17)
C5 C4 C3 107.8(2)
C5 C4 C14 125.3(2)
C3 C4 C14 126.0(2)
C5 C4 Ru 71.61(13)
C3 C4 Ru 70.86(13)
C14 C4 Ru 131.21(18)
C4 C5 C1 107.5(2)
C4 C5 C15 126.5(2)
C1 C5 C15 125.4(2)
C4 C5 Ru 70.61(13)
C1 C5 Ru 73.38(13)
C15 C5 Ru 128.41(17)
C1 C11 H11A 109.5
C1 C11 H11B 109.5
H11A C11 H11B 109.5
C1 C11 H11C 109.5
H11A C11 H11C 109.5
H11B C11 H11C 109.5
C2 C12 H12A 109.5
C2 C12 H12B 109.5
H12A C12 H12B 109.5
C2 C12 H12C 109.5
H12A C12 H12C 109.5
H12B C12 H12C 109.5
C3 C13 H13A 109.5
C3 C13 H13B 109.5
H13A C13 H13B 109.5
C3 C13 H13C 109.5
H13A C13 H13C 109.5
H13B C13 H13C 109.5
C4 C14 H14A 109.5
C4 C14 H14B 109.5
H14A C14 H14B 109.5
C4 C14 H14C 109.5
H14A C14 H14C 109.5
H14B C14 H14C 109.5
C5 C15 H15A 109.5
C5 C15 H15B 109.5
H15A C15 H15B 109.5
C5 C15 H15C 109.5
H15A C15 H15C 109.5
H15B C15 H15C 109.5
C1A N1A Ru 173.2(2)
N1A C1A C2A 176.4(3)
C1A C2A C5A 107.0(2)
C1A C2A C3A 109.6(2)
C5A C2A C3A 110.9(3)
C1A C2A C4A 107.9(2)
C5A C2A C4A 111.3(3)
C3A C2A C4A 110.0(3)
C2A C3A H3A1 109.5
C2A C3A H3A2 109.5
H3A1 C3A H3A2 109.5
C2A C3A H3A3 109.5
H3A1 C3A H3A3 109.5
H3A2 C3A H3A3 109.5
C2A C4A H4A1 109.5
C2A C4A H4A2 109.5
H4A1 C4A H4A2 109.5
C2A C4A H4A3 109.5
H4A1 C4A H4A3 109.5
H4A2 C4A H4A3 109.5
C2A C5A H5A1 109.5
C2A C5A H5A2 109.5
H5A1 C5A H5A2 109.5
C2A C5A H5A3 109.5
H5A1 C5A H5A3 109.5
H5A2 C5A H5A3 109.5
F2B P F4 124.2(6)
F2B P F1B 94.0(7)
F4 P F1B 131.3(5)
F2B P F6 84.9(3)
F4 P F6 80.8(4)
F1B P F6 73.3(4)
F2B P F1 142.3(6)
F4 P F1 92.2(3)
F1B P F1 50.1(4)
F6 P F1 93.08(14)
F2B P F5 93.8(3)
F4 P F5 100.4(4)
F1B P F5 106.4(4)
F6 P F5 178.56(19)
F1 P F5 87.73(14)
F2B P F3B 91.3(7)
F4 P F3B 43.0(4)
F1B P F3B 174.2(6)
F6 P F3B 104.7(4)
F1 P F3B 125.3(6)
F5 P F3B 75.7(4)
F2B P F3 33.8(5)
F4 P F3 91.6(3)
F1B P F3 126.4(5)
F6 P F3 86.96(19)
F1 P F3 176.1(3)
F5 P F3 92.16(19)
F3B P F3 58.3(5)
F2B P F2 54.1(6)
F4 P F2 178.4(3)
F1B P F2 49.9(4)
F6 P F2 99.0(3)
F1 P F2 89.4(2)
F5 P F2 79.8(2)
F3B P F2 135.8(5)
F3 P F2 86.8(2)
F2B P F4B 177.0(7)
F4 P F4B 52.8(5)
F1B P F4B 88.4(7)
F6 P F4B 94.0(3)
F1 P F4B 40.5(5)
F5 P F4B 87.4(3)
F3B P F4B 86.3(7)
F3 P F4B 143.4(6)
F2 P F4B 128.9(6)
F4B F1 F1B 130.3(6)
F4B F1 P 72.6(5)
F1B F1 P 62.7(4)
F1B F2 F2B 106.3(6)
F1B F2 P 60.8(3)
F2B F2 P 58.4(4)
F2B F3 F3B 125.0(8)
F2B F3 P 66.6(6)
F3B F3 P 60.3(4)
F3B F4 F4B 120.7(9)
F3B F4 P 72.7(5)
F4B F4 P 68.5(4)
F1 F1B F2 117.0(6)
F1 F1B P 67.2(3)
F2 F1B P 69.2(4)
F3 F2B F2 143.0(10)
F3 F2B P 79.6(7)
F2 F2B P 67.4(5)
F4 F3B F3 110.7(7)
F4 F3B P 64.3(4)
F3 F3B P 61.4(4)
F1 F4B F4 123.9(6)
F1 F4B P 67.0(4)
F4 F4B P 58.8(3)

loop_
_geom_bond_atom_site_label_1
_geom_bond_atom_site_label_2
_geom_bond_distance
Ru N1A 2.068(2)
Ru C2L 2.166(2)
Ru C1L 2.177(2)
Ru C4 2.199(2)
Ru C3 2.199(2)
Ru C5 2.212(2)
Ru C2 2.268(2)
Ru C1 2.269(2)
Ru C3L 2.313(2)
Ru Cl 2.4115(6)
C1L C2L 1.412(4)
C1L H1A 0.94(3)
C1L H1B 0.86(3)
C2L C3L 1.399(4)
C2L H2 0.98(3)
C3L C111 1.479(3)
C3L H3 0.94(3)
C111 C112 1.391(4)
C111 C116 1.398(4)
C112 C113 1.387(4)
C112 H112 0.94(3)
C113 C114 1.374(4)
C113 H113 0.87(3)
C114 C115 1.382(4)
C114 H114 0.87(3)
C115 C116 1.386(4)
C115 H115 0.92(4)
C116 H116 0.85(3)
C1 C2 1.410(4)
C1 C5 1.441(4)
C1 C11 1.493(3)
C2 C3 1.434(3)
C2 C12 1.493(4)
C3 C4 1.442(3)
C3 C13 1.493(3)
C4 C5 1.428(3)
C4 C14 1.492(3)
C5 C15 1.497(4)
C11 H11A 0.9600
C11 H11B 0.9600
C11 H11C 0.9600
C12 H12A 0.9600
C12 H12B 0.9600
C12 H12C 0.9600
C13 H13A 0.9600
C13 H13B 0.9600
C13 H13C 0.9600
C14 H14A 0.9600
C14 H14B 0.9600
C14 H14C 0.9600
C15 H15A 0.9600
C15 H15B 0.9600
C15 H15C 0.9600
N1A C1A 1.136(3)
C1A C2A 1.476(3)
C2A C5A 1.519(4)
C2A C3A 1.522(4)
C2A C4A 1.527(4)
C3A H3A1 0.9600
C3A H3A2 0.9600
C3A H3A3 0.9600
C4A H4A1 0.9600
C4A H4A2 0.9600
C4A H4A3 0.9600
C5A H5A1 0.9600
C5A H5A2 0.9600
C5A H5A3 0.9600
P F2B 1.494(8)
P F4 1.494(4)
P F1B 1.512(6)
P F6 1.551(2)
P F1 1.569(3)
P F5 1.573(2)
P F3B 1.584(7)
P F3 1.601(4)
P F2 1.619(4)
P F4B 1.626(6)
F1 F4B 1.106(14)
F1 F1B 1.304(11)
F2 F1B 1.325(9)
F2 F2B 1.421(15)
F3 F2B 0.907(13)
F3 F3B 1.552(14)
F4 F3B 1.130(9)
F4 F4B 1.391(13)

loop_
_geom_torsion_atom_site_label_1
_geom_torsion_atom_site_label_2
_geom_torsion_atom_site_label_3
_geom_torsion_atom_site_label_4
_geom_torsion
N1A Ru C1L C2L -22.0(2)
C4 Ru C1L C2L 126.11(17)
C3 Ru C1L C2L 164.41(18)
C5 Ru C1L C2L 111.31(17)
C2 Ru C1L C2L -176.73(15)
C1 Ru C1L C2L 153.28(17)
C3L Ru C1L C2L 32.06(15)
Cl Ru C1L C2L -93.48(16)
Ru C1L C2L C3L -64.2(2)
N1A Ru C2L C3L -70.70(15)
C1L Ru C2L C3L 125.6(2)
C4 Ru C2L C3L 67.45(16)
C3 Ru C2L C3L 107.68(15)
C5 Ru C2L C3L 29.97(19)
C2 Ru C2L C3L 132.2(2)
C1 Ru C2L C3L 15.5(4)
Cl Ru C2L C3L -151.91(14)
N1A Ru C2L C1L 163.72(17)
C4 Ru C2L C1L -58.14(18)
C3 Ru C2L C1L -17.9(2)
C5 Ru C2L C1L -95.61(19)
C2 Ru C2L C1L 6.7(3)
C1 Ru C2L C1L -110.1(3)
C3L Ru C2L C1L -125.6(2)
Cl Ru C2L C1L 82.51(16)
C1L C2L C3L C111 176.1(2)
Ru C2L C3L C111 115.2(2)
C1L C2L C3L Ru 60.91(19)
N1A Ru C3L C2L 109.12(15)
C1L Ru C3L C2L -33.53(15)
C4 Ru C3L C2L -118.66(15)
C3 Ru C3L C2L -95.58(16)
C5 Ru C3L C2L -156.44(15)
C2 Ru C3L C2L -131.6(2)
C1 Ru C3L C2L -174.60(14)
Cl Ru C3L C2L 32.03(16)
N1A Ru C3L C111 -5.93(19)
C2L Ru C3L C111 -115.0(3)
C1L Ru C3L C111 -148.6(2)
C4 Ru C3L C111 126.3(2)
C3 Ru C3L C111 149.37(18)
C5 Ru C3L C111 88.5(2)
C2 Ru C3L C111 113.4(2)
C1 Ru C3L C111 70.3(2)
Cl Ru C3L C111 -83.0(2)
C2L C3L C111 C112 170.8(2)
Ru C3L C111 C112 -107.9(2)
C2L C3L C111 C116 -6.1(3)
Ru C3L C111 C116 75.2(3)
C116 C111 C112 C113 0.6(4)
C3L C111 C112 C113 -176.4(2)
C111 C112 C113 C114 0.0(4)
C112 C113 C114 C115 -0.6(4)
C113 C114 C115 C116 0.6(4)
C114 C115 C116 C111 0.0(4)
C112 C111 C116 C115 -0.6(4)
C3L C111 C116 C115 176.3(2)
N1A Ru C1 C2 -133.98(15)
C2L Ru C1 C2 138.0(3)
C1L Ru C1 C2 49.6(2)
C4 Ru C1 C2 80.51(15)
C3 Ru C1 C2 37.02(14)
C5 Ru C1 C2 118.9(2)
C3L Ru C1 C2 149.63(14)
Cl Ru C1 C2 -55.30(14)
N1A Ru C1 C5 107.08(14)
C2L Ru C1 C5 19.1(4)
C1L Ru C1 C5 -69.4(2)
C4 Ru C1 C5 -38.43(14)
C3 Ru C1 C5 -81.92(15)
C2 Ru C1 C5 -118.9(2)
C3L Ru C1 C5 30.69(17)
Cl Ru C1 C5 -174.24(12)
N1A Ru C1 C11 -12.4(2)
C2L Ru C1 C11 -100.4(4)
C1L Ru C1 C11 171.1(2)
C4 Ru C1 C11 -158.0(3)
C3 Ru C1 C11 158.6(3)
C5 Ru C1 C11 -119.5(3)
C2 Ru C1 C11 121.5(3)
C3L Ru C1 C11 -88.8(3)
Cl Ru C1 C11 66.2(2)
C5 C1 C2 C3 0.4(3)
C11 C1 C2 C3 175.9(2)
Ru C1 C2 C3 -59.27(16)
C5 C1 C2 C12 -177.5(2)
C11 C1 C2 C12 -2.0(4)
Ru C1 C2 C12 122.8(2)
C5 C1 C2 Ru 59.62(15)
C11 C1 C2 Ru -124.8(2)
N1A Ru C2 C1 48.83(16)
C2L Ru C2 C1 -155.3(2)
C1L Ru C2 C1 -150.73(15)
C4 Ru C2 C1 -79.88(15)
C3 Ru C2 C1 -118.8(2)
C5 Ru C2 C1 -37.03(14)
C3L Ru C2 C1 -65.3(2)
Cl Ru C2 C1 129.17(14)
N1A Ru C2 C3 167.65(14)
C2L Ru C2 C3 -36.5(3)
C1L Ru C2 C3 -31.91(18)
C4 Ru C2 C3 38.94(14)
C5 Ru C2 C3 81.80(15)
C1 Ru C2 C3 118.8(2)
C3L Ru C2 C3 53.5(3)
Cl Ru C2 C3 -112.00(14)
N1A Ru C2 C12 -72.6(2)
C2L Ru C2 C12 83.3(3)
C1L Ru C2 C12 87.9(2)
C4 Ru C2 C12 158.7(3)
C3 Ru C2 C12 119.8(3)
C5 Ru C2 C12 -158.4(3)
C1 Ru C2 C12 -121.4(3)
C3L Ru C2 C12 173.3(2)
Cl Ru C2 C12 7.8(2)
C1 C2 C3 C4 -2.0(3)
C12 C2 C3 C4 175.9(2)
Ru C2 C3 C4 -63.28(15)
C1 C2 C3 C13 -173.6(2)
C12 C2 C3 C13 4.3(4)
Ru C2 C3 C13 125.1(2)
C1 C2 C3 Ru 61.30(16)
C12 C2 C3 Ru -120.8(2)
N1A Ru C3 C2 -20.4(2)
C2L Ru C3 C2 162.38(14)
C1L Ru C3 C2 151.41(16)
C4 Ru C3 C2 -115.7(2)
C5 Ru C3 C2 -78.21(15)
C1 Ru C3 C2 -35.85(14)
C3L Ru C3 C2 -154.96(14)
Cl Ru C3 C2 70.65(14)
N1A Ru C3 C4 95.34(18)
C2L Ru C3 C4 -81.89(16)
C1L Ru C3 C4 -92.86(15)
C5 Ru C3 C4 37.53(13)
C2 Ru C3 C4 115.7(2)
C1 Ru C3 C4 79.89(15)
C3L Ru C3 C4 -39.23(17)
Cl Ru C3 C4 -173.62(12)
N1A Ru C3 C13 -142.1(2)
C2L Ru C3 C13 40.7(3)
C1L Ru C3 C13 29.7(2)
C4 Ru C3 C13 122.6(3)
C5 Ru C3 C13 160.1(3)
C2 Ru C3 C13 -121.7(3)
C1 Ru C3 C13 -157.5(3)
C3L Ru C3 C13 83.4(2)
Cl Ru C3 C13 -51.0(2)
C2 C3 C4 C5 2.8(3)
C13 C3 C4 C5 174.2(2)
Ru C3 C4 C5 -62.45(16)
C2 C3 C4 C14 -167.1(2)
C13 C3 C4 C14 4.2(4)
Ru C3 C4 C14 127.6(2)
C2 C3 C4 Ru 65.29(16)
C13 C3 C4 Ru -123.3(2)
N1A Ru C4 C5 -11.24(19)
C2L Ru C4 C5 -127.63(15)
C1L Ru C4 C5 -159.18(16)
C3 Ru C4 C5 117.2(2)
C2 Ru C4 C5 79.16(15)
C1 Ru C4 C5 38.14(14)
C3L Ru C4 C5 -94.53(15)
Cl Ru C4 C5 126.77(13)
N1A Ru C4 C3 -128.44(14)
C2L Ru C4 C3 115.17(14)
C1L Ru C4 C3 83.62(15)
C5 Ru C4 C3 -117.2(2)
C2 Ru C4 C3 -38.04(13)
C1 Ru C4 C3 -79.06(15)
C3L Ru C4 C3 148.27(14)
Cl Ru C4 C3 9.56(18)
N1A Ru C4 C14 110.0(2)
C2L Ru C4 C14 -6.4(3)
C1L Ru C4 C14 -38.0(2)
C3 Ru C4 C14 -121.6(3)
C5 Ru C4 C14 121.2(3)
C2 Ru C4 C14 -159.6(3)
C1 Ru C4 C14 159.3(3)
C3L Ru C4 C14 26.7(2)
Cl Ru C4 C14 -112.0(2)
C3 C4 C5 C1 -2.6(3)
C14 C4 C5 C1 167.4(2)
Ru C4 C5 C1 -64.59(15)
C3 C4 C5 C15 -174.0(2)
C14 C4 C5 C15 -4.0(4)
Ru C4 C5 C15 124.0(2)
C3 C4 C5 Ru 61.97(15)
C14 C4 C5 Ru -128.0(2)
C2 C1 C5 C4 1.4(3)
C11 C1 C5 C4 -174.1(2)
Ru C1 C5 C4 62.77(15)
C2 C1 C5 C15 173.0(2)
C11 C1 C5 C15 -2.6(4)
Ru C1 C5 C15 -125.7(2)
C2 C1 C5 Ru -61.35(16)
C11 C1 C5 Ru 123.1(2)
N1A Ru C5 C4 171.66(14)
C2L Ru C5 C4 70.53(18)
C1L Ru C5 C4 24.61(18)
C3 Ru C5 C4 -38.01(14)
C2 Ru C5 C4 -80.23(15)
C1 Ru C5 C4 -116.0(2)
C3L Ru C5 C4 87.76(15)
Cl Ru C5 C4 -106.03(15)
N1A Ru C5 C1 -72.35(14)
C2L Ru C5 C1 -173.48(13)
C1L Ru C5 C1 140.59(14)
C4 Ru C5 C1 116.0(2)
C3 Ru C5 C1 77.97(14)
C2 Ru C5 C1 35.75(13)
C3L Ru C5 C1 -156.26(14)
Cl Ru C5 C1 9.9(2)
N1A Ru C5 C15 49.9(2)
C2L Ru C5 C15 -51.2(3)
C1L Ru C5 C15 -97.1(2)
C4 Ru C5 C15 -121.7(3)
C3 Ru C5 C15 -159.8(3)
C2 Ru C5 C15 158.0(3)
C1 Ru C5 C15 122.3(3)
C3L Ru C5 C15 -34.0(2)
Cl Ru C5 C15 132.22(19)
C2L Ru N1A C1A -138.1(17)
C1L Ru N1A C1A -124.7(17)
C4 Ru N1A C1A 100.7(17)
C3 Ru N1A C1A 44.4(18)
C5 Ru N1A C1A 93.8(17)
C2 Ru N1A C1A 31.5(17)
C1 Ru N1A C1A 58.1(17)
C3L Ru N1A C1A -172.2(17)
Cl Ru N1A C1A -52.9(17)
Ru N1A C1A C2A 43(5)
N1A C1A C2A C5A 44(4)
N1A C1A C2A C3A 164(4)
N1A C1A C2A C4A -76(4)
F2B P F1 F4B 178.1(6)
F4 P F1 F4B 11.6(5)
F1B P F1 F4B 157.7(6)
F6 P F1 F4B 92.5(5)
F5 P F1 F4B -88.7(4)
F3B P F1 F4B -18.0(6)
F3 P F1 F4B -177(46)
F2 P F1 F4B -168.5(5)
F2B P F1 F1B 20.4(7)
F4 P F1 F1B -146.0(5)
F6 P F1 F1B -65.1(5)
F5 P F1 F1B 113.7(4)
F3B P F1 F1B -175.6(6)
F3 P F1 F1B 25(3)
F2 P F1 F1B 33.8(4)
F4B P F1 F1B -157.7(6)
F2B P F2 F1B 136.0(8)
F4 P F2 F1B 141(13)
F6 P F2 F1B 59.1(6)
F1 P F2 F1B -33.9(6)
F5 P F2 F1B -121.7(6)
F3B P F2 F1B -178.7(9)
F3 P F2 F1B 145.5(6)
F4B P F2 F1B -43.5(7)
F4 P F2 F2B 5(13)
F1B P F2 F2B -136.0(8)
F6 P F2 F2B -76.9(4)
F1 P F2 F2B -169.9(4)
F5 P F2 F2B 102.3(4)
F3B P F2 F2B 45.2(8)
F3 P F2 F2B 9.5(5)
F4B P F2 F2B -179.5(5)
F4 P F3 F2B 166.0(8)
F1B P F3 F2B 18.7(9)
F6 P F3 F2B 85.3(8)
F1 P F3 F2B -5(4)
F5 P F3 F2B -93.6(7)
F3B P F3 F2B -165.3(9)
F2 P F3 F2B -13.9(7)
F4B P F3 F2B 177.9(7)
F2B P F3 F3B 165.3(9)
F4 P F3 F3B -28.7(5)
F1B P F3 F3B -176.0(5)
F6 P F3 F3B -109.4(4)
F1 P F3 F3B 160(3)
F5 P F3 F3B 71.7(4)
F2 P F3 F3B 151.4(4)
F4B P F3 F3B -16.8(6)
F2B P F4 F3B 46.2(10)
F1B P F4 F3B -178.5(9)
F6 P F4 F3B 123.5(9)
F1 P F4 F3B -143.7(8)
F5 P F4 F3B -55.6(8)
F3 P F4 F3B 36.9(8)
F2 P F4 F3B 41(14)
F4B P F4 F3B -134.2(11)
F2B P F4 F4B -179.5(5)
F1B P F4 F4B -44.3(8)
F6 P F4 F4B -102.2(4)
F1 P F4 F4B -9.5(5)
F5 P F4 F4B 78.6(4)
F3B P F4 F4B 134.2(11)
F3 P F4 F4B 171.1(5)
F2 P F4 F4B 175(100)
F4B F1 F1B F2 -78.2(10)
P F1 F1B F2 -49.8(6)
F4B F1 F1B P -28.4(7)
F2B F2 F1B F1 86.9(9)
P F2 F1B F1 48.9(5)
F2B F2 F1B P 38.0(6)
F2B P F1B F1 -167.6(5)
F4 P F1B F1 48.1(7)
F6 P F1B F1 108.9(4)
F5 P F1B F1 -72.5(3)
F3B P F1B F1 38(6)
F3 P F1B F1 -178.0(3)
F2 P F1B F1 -133.3(6)
F4B P F1B F1 14.3(4)
F2B P F1B F2 -34.3(6)
F4 P F1B F2 -178.7(4)
F6 P F1B F2 -117.8(5)
F1 P F1B F2 133.3(6)
F5 P F1B F2 60.8(5)
F3B P F1B F2 171(6)
F3 P F1B F2 -44.7(6)
F4B P F1B F2 147.6(5)
F3B F3 F2B F2 11(2)
P F3 F2B F2 26.9(13)
F3B F3 F2B P -15.6(9)
F1B F2 F2B F3 -68.0(18)
P F2 F2B F3 -28.9(15)
F1B F2 F2B P -39.2(6)
F4 P F2B F3 -17.0(10)
F1B P F2B F3 -165.0(7)
F6 P F2B F3 -92.2(7)
F1 P F2B F3 179.4(4)
F5 P F2B F3 88.3(7)
F3B P F2B F3 12.5(8)
F2 P F2B F3 162.8(9)
F4B P F2B F3 -24(10)
F4 P F2B F2 -179.8(4)
F1B P F2B F2 32.2(5)
F6 P F2B F2 105.0(4)
F1 P F2B F2 16.6(7)
F5 P F2B F2 -74.6(3)
F3B P F2B F2 -150.3(4)
F3 P F2B F2 -162.8(9)
F4B P F2B F2 173(9)
F4B F4 F3B F3 -92.2(12)
P F4 F3B F3 -41.4(6)
F4B F4 F3B P -50.8(8)
F2B F3 F3B F4 59.3(14)
P F3 F3B F4 42.8(7)
F2B F3 F3B P 16.5(10)
F2B P F3B F4 -143.3(9)
F1B P F3B F4 11(7)
F6 P F3B F4 -58.3(9)
F1 P F3B F4 46.4(9)
F5 P F3B F4 123.1(9)
F3 P F3B F4 -135.2(9)
F2 P F3B F4 -178.5(5)
F4B P F3B F4 34.9(8)
F2B P F3B F3 -8.1(5)
F4 P F3B F3 135.2(9)
F1B P F3B F3 146(6)
F6 P F3B F3 76.9(3)
F1 P F3B F3 -178.4(2)
F5 P F3B F3 -101.7(3)
F2 P F3B F3 -43.3(7)
F4B P F3B F3 170.1(4)
F1B F1 F4B F4 11.2(12)
P F1 F4B F4 -15.1(7)
F1B F1 F4B P 26.3(7)
F3B F4 F4B F1 69.1(14)
P F4 F4B F1 16.3(7)
F3B F4 F4B P 52.7(9)
F2B P F4B F1 -158(9)
F4 P F4B F1 -165.3(7)
F1B P F4B F1 -16.9(5)
F6 P F4B F1 -90.1(4)
F5 P F4B F1 89.5(4)
F3B P F4B F1 165.4(5)
F3 P F4B F1 179.7(3)
F2 P F4B F1 14.9(6)
F2B P F4B F4 8(9)
F1B P F4B F4 148.4(6)
F6 P F4B F4 75.2(5)
F1 P F4B F4 165.3(7)
F5 P F4B F4 -105.1(5)
F3B P F4B F4 -29.3(6)
F3 P F4B F4 -15.0(7)
F2 P F4B F4 -179.8(5)
